data_2214806
loop_
_publ_author_name
'Andrighetti-Fr\"ohner, Carla Regina'
'Nunes, Ricardo Jos\'e'
'Silva, Luiz Everson da'
'Sim\~oes, Cl\'audia Maria Oliveira'
'Foro, Sabine'

_publ_section_title <i>N</i>-(4-Methoxybenzyl)-3-[(1<i>E</i>)-3-oxo-3-phenylprop-1-en-1-yl]benzenesulfonamide
_journal_coeditor_code NC2043
_journal_issue 8
_journal_name_full 'Acta Crystallographica Section E'
_journal_page_first o3437
_journal_page_last o3438
_journal_paper_doi 10.1107/S1600536807032138
_journal_volume 63
_journal_year 2007
_chemical_formula_iupac 'C24 H23 N O5 S'
_chemical_formula_moiety 'C24 H23 N O5 S'
_chemical_formula_sum 'C24 H23 N O5 S'
_chemical_formula_weight 437.49
_chemical_name_systematic
;
<i>N</i>-(4-Methoxybenzyl)-3-[(1E)-3-oxo-3-phenylprop-1-en-1-
yl]benzenesulfonamide
;
_space_group_IT_number 2
_symmetry_cell_setting triclinic
_symmetry_space_group_name_Hall '-P 1'
_symmetry_space_group_name_H-M 'P -1'
_atom_sites_solution_hydrogens geom
_atom_sites_solution_primary direct
_atom_sites_solution_secondary difmap
_audit_creation_method SHELXL97
_cell_angle_alpha 65.020(2)
_cell_angle_beta 65.64(2)
_cell_angle_gamma 85.92(2)
_cell_formula_units_Z 2
_cell_length_a 10.7540(10)
_cell_length_b 10.9500(10)
_cell_length_c 11.307(2)
_cell_measurement_reflns_used 25
_cell_measurement_temperature 299(2)
_cell_measurement_theta_max 21.15
_cell_measurement_theta_min 4.54
_cell_volume 1090.9(3)
_computing_cell_refinement 'CAD-4-PC Software'
_computing_data_collection 'CAD-4-PC Software (Enraf--Nonius, 1996)'
_computing_data_reduction 'REDU4 (Stoe & Cie, 1987)'
_computing_molecular_graphics 'PLATON (Spek, 2003)'
_computing_publication_material SHELXL97
_computing_structure_refinement 'SHELXL97 (Sheldrick, 1997)'
_computing_structure_solution 'SHELXS97 (Sheldrick, 1997)'
_diffrn_ambient_temperature 299(2)
_diffrn_measured_fraction_theta_full 1.000
_diffrn_measured_fraction_theta_max 1.000
_diffrn_measurement_device_type 'Enraf--Nonius CAD4'
_diffrn_measurement_method \w/2\q
_diffrn_radiation_monochromator graphite
_diffrn_radiation_source 'fine-focus sealed tube'
_diffrn_radiation_type CuK\a
_diffrn_radiation_wavelength 1.54180
_diffrn_reflns_av_R_equivalents 0.0186
_diffrn_reflns_av_sigmaI/netI 0.0204
_diffrn_reflns_limit_h_max 12
_diffrn_reflns_limit_h_min -12
_diffrn_reflns_limit_k_max 7
_diffrn_reflns_limit_k_min -13
_diffrn_reflns_limit_l_max 13
_diffrn_reflns_limit_l_min -13
_diffrn_reflns_number 6636
_diffrn_reflns_theta_full 66.94
_diffrn_reflns_theta_max 66.94
_diffrn_reflns_theta_min 4.49
_diffrn_standards_decay_% 1.0
_diffrn_standards_interval_time 120
_diffrn_standards_number 3
_exptl_absorpt_coefficient_mu 1.620
_exptl_absorpt_correction_type none
_exptl_crystal_colour colourless
_exptl_crystal_density_diffrn 1.332
_exptl_crystal_density_method 'not measured'
_exptl_crystal_description prism
_exptl_crystal_F_000 460
_exptl_crystal_size_max 0.60
_exptl_crystal_size_mid 0.60
_exptl_crystal_size_min 0.50
_refine_diff_density_max 0.760
_refine_diff_density_min -0.376
_refine_ls_extinction_coef 0.035(2)
_refine_ls_extinction_expression Fc^*^=kFc[1+0.001xFc^2^\l^3^/sin(2\q)]^-1/4^
_refine_ls_extinction_method 'SHELXL97 (Sheldrick, 1997)'
_refine_ls_goodness_of_fit_ref 1.069
_refine_ls_hydrogen_treatment mixed
_refine_ls_matrix_type full
_refine_ls_number_parameters 284
_refine_ls_number_reflns 3885
_refine_ls_number_restraints 0
_refine_ls_restrained_S_all 1.069
_refine_ls_R_factor_all 0.0518
_refine_ls_R_factor_gt 0.0491
_refine_ls_shift/su_max 0.001
_refine_ls_shift/su_mean 0.000
_refine_ls_structure_factor_coef Fsqd
_refine_ls_weighting_details 'calc w = 1/[\s^2^(Fo^2^)+(0.0859P)^2^+0.2564P] where P=(Fo^2^+2Fc^2^)/3'
_refine_ls_weighting_scheme calc
_refine_ls_wR_factor_gt 0.1324
_refine_ls_wR_factor_ref 0.1352
_reflns_number_gt 3564
_reflns_number_total 3885
_reflns_threshold_expression I>2\s(I)
_cod_data_source_file nc2043.cif
_cod_data_source_block I
_cod_original_cell_volume 1090.9(2)
_cod_database_code 2214806
_cod_database_fobs_code 2214806

loop_
_symmetry_equiv_pos_as_xyz
'x, y, z'
'-x, -y, -z'

loop_
_atom_site_type_symbol
_atom_site_label
_atom_site_fract_x
_atom_site_fract_y
_atom_site_fract_z
_atom_site_U_iso_or_equiv
_atom_site_adp_type
_atom_site_calc_flag
_atom_site_refinement_flags
_atom_site_occupancy
C C1 0.15246(17) 0.89121(17) 0.31382(18) 0.0399(4) Uani d . 1
C C2 0.02059(17) 0.82499(17) 0.36844(18) 0.0416(4) Uani d . 1
C C3 -0.09074(19) 0.89823(19) 0.3909(2) 0.0492(4) Uani d . 1
H H3 -0.1793 0.8555 0.4293 0.059 Uiso calc R 1
C C4 -0.0703(2) 1.03431(19) 0.3564(2) 0.0494(4) Uani d . 1
H H4 -0.1461 1.0818 0.3719 0.059 Uiso calc R 1
C C5 0.06040(19) 1.10280(17) 0.29886(19) 0.0442(4) Uani d . 1
C C6 0.17139(18) 1.02804(17) 0.28016(19) 0.0427(4) Uani d . 1
H H6 0.2595 1.0703 0.2446 0.051 Uiso calc R 1
C C7 0.0846(2) 1.24824(18) 0.2554(2) 0.0492(4) Uani d . 1
H H7 0.1709 1.2815 0.2372 0.059 Uiso calc R 1
C C8 -0.0034(2) 1.33693(19) 0.2393(2) 0.0559(5) Uani d . 1
H H8 -0.0916 1.3059 0.2600 0.067 Uiso calc R 1
C C9 0.0314(2) 1.48286(19) 0.1900(2) 0.0506(4) Uani d . 1
C C10 -0.0680(2) 1.57794(18) 0.1533(2) 0.0487(4) Uani d . 1
C C11 -0.0281(3) 1.7164(2) 0.0892(3) 0.0664(6) Uani d . 1
H H11 0.0607 1.7483 0.0659 0.080 Uiso calc R 1
C C12 -0.1185(3) 1.8078(2) 0.0596(3) 0.0765(7) Uani d . 1
H H12 -0.0897 1.9005 0.0157 0.092 Uiso calc R 1
C C13 -0.2500(3) 1.7630(2) 0.0943(3) 0.0716(6) Uani d . 1
H H13 -0.3111 1.8248 0.0759 0.086 Uiso calc R 1
C C14 -0.2904(3) 1.6273(3) 0.1560(3) 0.0774(7) Uani d . 1
H H14 -0.3796 1.5963 0.1796 0.093 Uiso calc R 1
C C15 -0.1995(2) 1.5348(2) 0.1839(3) 0.0672(6) Uani d . 1
H H15 -0.2278 1.4424 0.2239 0.081 Uiso calc R 1
C C16 0.3357(2) 0.8561(2) 0.0215(2) 0.0577(5) Uani d . 1
H H16A 0.3999 0.9302 -0.0034 0.069 Uiso calc R 1
H H16B 0.2504 0.8918 0.0219 0.069 Uiso calc R 1
C C17 0.39353(19) 0.80263(19) -0.0906(2) 0.0515(5) Uani d . 1
C C18 0.3629(2) 0.8547(3) -0.2081(3) 0.0734(7) Uani d . 1
H H18 0.3024 0.9197 -0.2147 0.088 Uiso calc R 1
C C19 0.4199(3) 0.8125(3) -0.3166(3) 0.0842(8) Uani d . 1
H H19 0.3989 0.8503 -0.3958 0.101 Uiso calc R 1
C C20 0.5076(2) 0.7146(3) -0.3074(3) 0.0678(6) Uani d . 1
C C21 0.5397(2) 0.6611(3) -0.1897(3) 0.0636(6) Uani d . 1
H H21 0.5992 0.5951 -0.1824 0.076 Uiso calc R 1
C C22 0.4836(2) 0.7055(2) -0.0842(2) 0.0578(5) Uani d . 1
H H22 0.5066 0.6696 -0.0063 0.069 Uiso calc R 1
C C23 -0.1213(2) 0.6179(2) 0.4637(2) 0.0558(5) Uani d . 1
H H23A -0.1716 0.6598 0.4067 0.067 Uiso calc R 1
H H23B -0.1699 0.6171 0.5569 0.067 Uiso calc R 1
H H23C -0.1120 0.5265 0.4744 0.067 Uiso calc R 1
C C24 0.5319(4) 0.7055(6) -0.5223(4) 0.1353(17) Uani d . 1
H H24A 0.5530 0.8023 -0.5766 0.162 Uiso calc R 1
H H24B 0.4351 0.6802 -0.4862 0.162 Uiso calc R 1
H H24C 0.5826 0.6624 -0.5832 0.162 Uiso calc R 1
N N1 0.30943(17) 0.75095(15) 0.16603(18) 0.0504(4) Uani d . 1
H H1N 0.246(3) 0.691(2) 0.196(3) 0.061 Uiso d . 1
O O1 0.41463(13) 0.89476(13) 0.22650(17) 0.0584(4) Uani d . 1
O O2 0.27018(14) 0.67994(13) 0.41698(16) 0.0575(4) Uani d . 1
O O3 0.01235(12) 0.69317(12) 0.39384(16) 0.0521(3) Uani d . 1
O O4 0.13915(16) 1.52652(15) 0.1792(2) 0.0679(4) Uani d . 1
O O5 0.5685(2) 0.6637(3) -0.4059(2) 0.1024(7) Uani d . 1
S S1 0.29639(4) 0.79940(4) 0.28704(5) 0.04518(19) Uani d . 1

loop_
_atom_site_aniso_label
_atom_site_aniso_U_11
_atom_site_aniso_U_22
_atom_site_aniso_U_33
_atom_site_aniso_U_12
_atom_site_aniso_U_13
_atom_site_aniso_U_23
C1 0.0368(8) 0.0334(8) 0.0445(9) 0.0023(6) -0.0147(7) -0.0145(7)
C2 0.0389(9) 0.0334(8) 0.0475(9) 0.0013(7) -0.0152(7) -0.0157(7)
C3 0.0367(9) 0.0430(10) 0.0614(11) 0.0026(7) -0.0162(8) -0.0208(9)
C4 0.0442(10) 0.0404(9) 0.0609(11) 0.0112(7) -0.0212(8) -0.0215(8)
C5 0.0485(10) 0.0359(9) 0.0475(9) 0.0050(7) -0.0202(8) -0.0175(7)
C6 0.0413(9) 0.0358(9) 0.0483(9) 0.0012(7) -0.0176(7) -0.0164(7)
C7 0.0529(10) 0.0390(10) 0.0569(10) 0.0036(8) -0.0233(9) -0.0212(8)
C8 0.0565(11) 0.0370(10) 0.0745(13) 0.0067(8) -0.0302(10) -0.0220(9)
C9 0.0568(11) 0.0373(9) 0.0570(11) 0.0056(8) -0.0230(9) -0.0208(8)
C10 0.0597(11) 0.0360(9) 0.0490(10) 0.0071(8) -0.0226(8) -0.0177(8)
C11 0.0767(15) 0.0391(10) 0.0826(15) 0.0048(10) -0.0406(12) -0.0184(10)
C12 0.102(2) 0.0382(11) 0.0880(17) 0.0159(12) -0.0496(15) -0.0180(11)
C13 0.0833(17) 0.0600(14) 0.0698(14) 0.0293(12) -0.0385(13) -0.0236(11)
C14 0.0682(15) 0.0638(14) 0.0938(18) 0.0148(12) -0.0417(14) -0.0221(13)
C15 0.0681(14) 0.0443(11) 0.0858(15) 0.0073(10) -0.0378(12) -0.0201(11)
C16 0.0582(12) 0.0381(10) 0.0646(12) 0.0034(8) -0.0192(10) -0.0178(9)
C17 0.0433(10) 0.0433(10) 0.0573(11) -0.0011(8) -0.0162(8) -0.0162(8)
C18 0.0591(13) 0.0799(16) 0.0718(14) 0.0226(12) -0.0308(11) -0.0236(13)
C19 0.0589(14) 0.129(3) 0.0641(14) 0.0185(15) -0.0325(12) -0.0356(15)
C20 0.0373(10) 0.1054(19) 0.0641(13) 0.0027(11) -0.0168(9) -0.0431(13)
C21 0.0517(12) 0.0751(15) 0.0724(14) 0.0172(10) -0.0284(10) -0.0387(12)
C22 0.0554(11) 0.0616(12) 0.0609(12) 0.0116(9) -0.0286(10) -0.0273(10)
C23 0.0446(10) 0.0413(10) 0.0700(12) -0.0070(8) -0.0177(9) -0.0185(9)
C24 0.086(2) 0.262(6) 0.096(2) 0.017(3) -0.0407(19) -0.107(3)
N1 0.0443(8) 0.0341(8) 0.0607(10) -0.0014(6) -0.0104(7) -0.0203(7)
O1 0.0387(7) 0.0437(7) 0.0847(10) -0.0025(6) -0.0214(7) -0.0241(7)
O2 0.0539(8) 0.0391(7) 0.0694(9) 0.0034(6) -0.0320(7) -0.0085(6)
O3 0.0381(6) 0.0334(6) 0.0751(9) -0.0008(5) -0.0171(6) -0.0209(6)
O4 0.0652(9) 0.0451(8) 0.1030(12) 0.0077(7) -0.0435(9) -0.0329(8)
O5 0.0650(11) 0.187(2) 0.0935(13) 0.0307(12) -0.0360(10) -0.0943(16)
S1 0.0343(3) 0.0330(3) 0.0608(3) 0.00177(17) -0.0175(2) -0.0159(2)

loop_
_atom_type_symbol
_atom_type_description
_atom_type_scat_dispersion_real
_atom_type_scat_dispersion_imag
_atom_type_scat_source
C C 0.0181 0.0091 'International Tables Vol C Tables 4.2.6.8 and 6.1.1.4'
H H 0.0000 0.0000 'International Tables Vol C Tables 4.2.6.8 and 6.1.1.4'
N N 0.0311 0.0180 'International Tables Vol C Tables 4.2.6.8 and 6.1.1.4'
O O 0.0492 0.0322 'International Tables Vol C Tables 4.2.6.8 and 6.1.1.4'
S S 0.3331 0.5567 'International Tables Vol C Tables 4.2.6.8 and 6.1.1.4'

loop_
_geom_angle_atom_site_label_1
_geom_angle_atom_site_label_2
_geom_angle_atom_site_label_3
_geom_angle
C6 C1 C2 120.57(15)
C6 C1 S1 119.79(13)
C2 C1 S1 119.64(12)
O3 C2 C3 124.83(15)
O3 C2 C1 116.54(15)
C3 C2 C1 118.63(15)
C4 C3 C2 120.14(17)
C4 C3 H3 119.9
C2 C3 H3 119.9
C3 C4 C5 122.10(17)
C3 C4 H4 118.9
C5 C4 H4 118.9
C6 C5 C4 117.54(16)
C6 C5 C7 119.63(17)
C4 C5 C7 122.81(17)
C1 C6 C5 120.97(16)
C1 C6 H6 119.5
C5 C6 H6 119.5
C8 C7 C5 126.67(19)
C8 C7 H7 116.7
C5 C7 H7 116.7
C7 C8 C9 123.05(19)
C7 C8 H8 118.5
C9 C8 H8 118.5
O4 C9 C8 121.05(18)
O4 C9 C10 120.23(17)
C8 C9 C10 118.72(17)
C15 C10 C11 117.9(2)
C15 C10 C9 123.28(17)
C11 C10 C9 118.82(19)
C12 C11 C10 120.8(2)
C12 C11 H11 119.6
C10 C11 H11 119.6
C13 C12 C11 120.5(2)
C13 C12 H12 119.7
C11 C12 H12 119.7
C14 C13 C12 119.4(2)
C14 C13 H13 120.3
C12 C13 H13 120.3
C13 C14 C15 120.5(2)
C13 C14 H14 119.8
C15 C14 H14 119.8
C10 C15 C14 120.9(2)
C10 C15 H15 119.6
C14 C15 H15 119.6
N1 C16 C17 112.19(16)
N1 C16 H16A 109.2
C17 C16 H16A 109.2
N1 C16 H16B 109.2
C17 C16 H16B 109.2
H16A C16 H16B 107.9
C18 C17 C22 117.6(2)
C18 C17 C16 120.2(2)
C22 C17 C16 122.13(19)
C17 C18 C19 121.5(2)
C17 C18 H18 119.2
C19 C18 H18 119.2
C20 C19 C18 120.0(2)
C20 C19 H19 120.0
C18 C19 H19 120.0
O5 C20 C19 125.5(2)
O5 C20 C21 115.3(2)
C19 C20 C21 119.2(2)
C22 C21 C20 119.8(2)
C22 C21 H21 120.1
C20 C21 H21 120.1
C21 C22 C17 121.7(2)
C21 C22 H22 119.1
C17 C22 H22 119.1
O3 C23 H23A 109.5
O3 C23 H23B 109.5
H23A C23 H23B 109.5
O3 C23 H23C 109.5
H23A C23 H23C 109.5
H23B C23 H23C 109.5
O5 C24 H24A 109.5
O5 C24 H24B 109.5
H24A C24 H24B 109.5
O5 C24 H24C 109.5
H24A C24 H24C 109.5
H24B C24 H24C 109.5
C16 N1 S1 117.95(13)
C16 N1 H1N 112.0(16)
S1 N1 H1N 112.5(16)
C2 O3 C23 118.27(14)
C20 O5 C24 118.3(3)
O2 S1 O1 119.13(9)
O2 S1 N1 107.33(9)
O1 S1 N1 107.20(9)
O2 S1 C1 109.06(9)
O1 S1 C1 106.28(8)
N1 S1 C1 107.31(9)

loop_
_geom_bond_atom_site_label_1
_geom_bond_atom_site_label_2
_geom_bond_distance
C1 C6 1.389(2)
C1 C2 1.401(2)
C1 S1 1.7740(17)
C2 O3 1.349(2)
C2 C3 1.388(3)
C3 C4 1.380(3)
C3 H3 0.9300
C4 C5 1.395(3)
C4 H4 0.9300
C5 C6 1.392(3)
C5 C7 1.462(2)
C6 H6 0.9300
C7 C8 1.316(3)
C7 H7 0.9300
C8 C9 1.471(3)
C8 H8 0.9300
C9 O4 1.225(2)
C9 C10 1.497(3)
C10 C15 1.377(3)
C10 C11 1.384(3)
C11 C12 1.380(3)
C11 H11 0.9300
C12 C13 1.368(4)
C12 H12 0.9300
C13 C14 1.360(4)
C13 H13 0.9300
C14 C15 1.388(3)
C14 H14 0.9300
C15 H15 0.9300
C16 N1 1.467(3)
C16 C17 1.504(3)
C16 H16A 0.9700
C16 H16B 0.9700
C17 C18 1.376(3)
C17 C22 1.386(3)
C18 C19 1.382(4)
C18 H18 0.9300
C19 C20 1.375(4)
C19 H19 0.9300
C20 O5 1.361(3)
C20 C21 1.388(3)
C21 C22 1.371(3)
C21 H21 0.9300
C22 H22 0.9300
C23 O3 1.432(2)
C23 H23A 0.9600
C23 H23B 0.9600
C23 H23C 0.9600
C24 O5 1.410(4)
C24 H24A 0.9600
C24 H24B 0.9600
C24 H24C 0.9600
N1 S1 1.6179(18)
N1 H1N 0.83(2)
O1 S1 1.4293(13)
O2 S1 1.4271(14)

loop_
_geom_hbond_atom_site_label_D
_geom_hbond_atom_site_label_H
_geom_hbond_atom_site_label_A
_geom_hbond_site_symmetry_A
_geom_hbond_distance_DH
_geom_hbond_distance_HA
_geom_hbond_distance_DA
_geom_hbond_angle_DHA
N1 H1N O3 . 0.83(2) 2.59(2) 3.060(2) 116.7(19)
N1 H1N O4 1_545 0.83(2) 2.32(2) 3.085(2) 154(2)
C16 H16A O1 2_675 0.97 2.51 3.299(3) 137.9
C23 H23C O2 2_566 0.96 2.45 3.204(2) 135.6
C24 H24B O2 1_554 0.96 2.44 3.216(3) 137.8

loop_
_geom_torsion_atom_site_label_1
_geom_torsion_atom_site_label_2
_geom_torsion_atom_site_label_3
_geom_torsion_atom_site_label_4
_geom_torsion
C6 C1 C2 O3 177.98(16)
S1 C1 C2 O3 -1.8(2)
C6 C1 C2 C3 -1.3(3)
S1 C1 C2 C3 178.87(14)
O3 C2 C3 C4 -177.63(18)
C1 C2 C3 C4 1.6(3)
C2 C3 C4 C5 -0.2(3)
C3 C4 C5 C6 -1.5(3)
C3 C4 C5 C7 177.04(19)
C2 C1 C6 C5 -0.4(3)
S1 C1 C6 C5 179.39(13)
C4 C5 C6 C1 1.8(3)
C7 C5 C6 C1 -176.81(16)
C6 C5 C7 C8 165.6(2)
C4 C5 C7 C8 -13.0(3)
C5 C7 C8 C9 -177.75(19)
C7 C8 C9 O4 -9.6(3)
C7 C8 C9 C10 170.6(2)
O4 C9 C10 C15 -169.4(2)
C8 C9 C10 C15 10.4(3)
O4 C9 C10 C11 8.6(3)
C8 C9 C10 C11 -171.6(2)
C15 C10 C11 C12 1.1(4)
C9 C10 C11 C12 -177.0(2)
C10 C11 C12 C13 0.6(4)
C11 C12 C13 C14 -1.3(4)
C12 C13 C14 C15 0.2(4)
C11 C10 C15 C14 -2.2(4)
C9 C10 C15 C14 175.8(2)
C13 C14 C15 C10 1.6(4)
N1 C16 C17 C18 147.5(2)
N1 C16 C17 C22 -35.6(3)
C22 C17 C18 C19 -0.2(4)
C16 C17 C18 C19 176.7(2)
C17 C18 C19 C20 1.2(4)
C18 C19 C20 O5 179.1(3)
C18 C19 C20 C21 -1.2(4)
O5 C20 C21 C22 -180.0(2)
C19 C20 C21 C22 0.3(4)
C20 C21 C22 C17 0.6(3)
C18 C17 C22 C21 -0.7(3)
C16 C17 C22 C21 -177.6(2)
C17 C16 N1 S1 160.04(14)
C3 C2 O3 C23 -7.2(3)
C1 C2 O3 C23 173.51(16)
C19 C20 O5 C24 -5.3(4)
C21 C20 O5 C24 175.0(3)
C16 N1 S1 O2 179.58(14)
C16 N1 S1 O1 -51.33(17)
C16 N1 S1 C1 62.49(16)
C6 C1 S1 O2 127.79(15)
C2 C1 S1 O2 -52.39(16)
C6 C1 S1 O1 -1.81(17)
C2 C1 S1 O1 178.01(14)
C6 C1 S1 N1 -116.25(15)
C2 C1 S1 N1 63.57(16)

loop_
_cod_related_entry_id
_cod_related_entry_database
_cod_related_entry_code
1 ChemSpider 30655300
